data_4062901
loop_
_publ_author_name
'Kuczkowski, Andreas'
'Fahrenholz, Sonja'
'Schulz, Stephan'
'Nieger, Martin'

_publ_section_title
;
 Reactions of Distibines Sb~2~R~4~ and Dibismuthine Bi~2~Et~4~ with
 Trialkyltrieles MR~3~
;
_journal_coden_ASTM ORGND7
_journal_issue 15
_journal_name_full Organometallics
_journal_page_first 3615
_journal_page_last 3621
_journal_paper_doi 10.1021/om049746m
_journal_volume 23
_journal_year 2004
_chemical_formula_moiety 'C12 H36 In3 Sb3'
_chemical_formula_sum 'C12 H36 In3 Sb3'
_chemical_formula_weight 890.12
_chemical_name_common Cyclo-dimethylstibino-dimethylindane
_space_group_IT_number 14
_symmetry_cell_setting monoclinic
_symmetry_space_group_name_Hall '-P 2yn'
_symmetry_space_group_name_H-M 'P 1 21/n 1'
_cell_angle_alpha 90.00
_cell_angle_beta 100.684(1)
_cell_angle_gamma 90.00
_cell_formula_units_Z 4
_cell_length_a 13.3859(3)
_cell_length_b 10.6226(2)
_cell_length_c 17.7192(4)
_cell_measurement_temperature 123(2)
_cell_volume 2475.87(9)
_diffrn_ambient_temperature 123(2)
_exptl_crystal_density_diffrn 2.388
_cod_original_sg_symbol_H-M 'P 21/n'
_cod_database_code 4062901

loop_
_symmetry_equiv_pos_as_xyz
'x, y, z'
'-x+1/2, y+1/2, -z+1/2'
'-x, -y, -z'
'x-1/2, -y-1/2, z-1/2'

loop_
_atom_site_label
_atom_site_type_symbol
_atom_site_fract_x
_atom_site_fract_y
_atom_site_fract_z
_atom_site_U_iso_or_equiv
_atom_site_adp_type
_atom_site_occupancy
_atom_site_symmetry_multiplicity
_atom_site_calc_flag
_atom_site_refinement_flags
_atom_site_disorder_assembly
_atom_site_disorder_group
Sb1 Sb 0.475298(19) 0.52142(3) 0.799612(17) 0.02066(8) Uani 1 1 d . . .
In1 In 0.30634(2) 0.38831(3) 0.715343(17) 0.02017(8) Uani 1 1 d . . .
Sb2 Sb 0.240456(19) 0.53738(2) 0.582208(16) 0.01989(8) Uani 1 1 d . . .
In2 In 0.34670(2) 0.70033(3) 0.494877(17) 0.01977(8) Uani 1 1 d . . .
Sb3 Sb 0.518264(19) 0.77572(2) 0.606900(16) 0.01807(7) Uani 1 1 d . . .
In3 In 0.60590(2) 0.71369(3) 0.761115(17) 0.02019(8) Uani 1 1 d . . .
C1 C 0.4283(4) 0.5864(5) 0.9025(3) 0.0406(12) Uani 1 1 d . . .
H1A H 0.3791 0.6550 0.8898 0.061 Uiso 1 1 calc R . .
H1B H 0.4877 0.6170 0.9388 0.061 Uiso 1 1 calc R . .
H1C H 0.3968 0.5169 0.9259 0.061 Uiso 1 1 calc R . .
C2 C 0.5787(3) 0.3775(4) 0.8499(3) 0.0406(13) Uani 1 1 d . . .
H2A H 0.6084 0.3364 0.8097 0.061 Uiso 1 1 calc R . .
H2B H 0.5421 0.3151 0.8751 0.061 Uiso 1 1 calc R . .
H2C H 0.6330 0.4153 0.8879 0.061 Uiso 1 1 calc R . .
C3 C 0.1847(3) 0.3708(4) 0.7817(3) 0.0290(10) Uani 1 1 d . . .
H3A H 0.1639 0.4547 0.7956 0.043 Uiso 1 1 calc R . .
H3B H 0.2092 0.3221 0.8284 0.043 Uiso 1 1 calc R . .
H3C H 0.1265 0.3276 0.7507 0.043 Uiso 1 1 calc R . .
C4 C 0.3691(4) 0.2165(4) 0.6763(3) 0.0385(12) Uani 1 1 d . . .
H4A H 0.4226 0.2380 0.6475 0.058 Uiso 1 1 calc R . .
H4B H 0.3151 0.1697 0.6429 0.058 Uiso 1 1 calc R . .
H4C H 0.3977 0.1646 0.7207 0.058 Uiso 1 1 calc R . .
C5 C 0.1426(3) 0.4084(4) 0.5096(3) 0.0264(10) Uani 1 1 d . . .
H5A H 0.1837 0.3421 0.4919 0.040 Uiso 1 1 calc R . .
H5B H 0.1049 0.4538 0.4651 0.040 Uiso 1 1 calc R . .
H5C H 0.0946 0.3705 0.5386 0.040 Uiso 1 1 calc R . .
C6 C 0.1201(3) 0.6583(4) 0.6045(3) 0.0313(10) Uani 1 1 d . . .
H6A H 0.1491 0.7273 0.6384 0.047 Uiso 1 1 calc R . .
H6B H 0.0730 0.6097 0.6293 0.047 Uiso 1 1 calc R . .
H6C H 0.0834 0.6931 0.5560 0.047 Uiso 1 1 calc R . .
C7 C 0.2483(3) 0.8659(4) 0.4728(3) 0.0292(10) Uani 1 1 d . . .
H7A H 0.2312 0.8956 0.5212 0.044 Uiso 1 1 calc R . .
H7B H 0.1859 0.8435 0.4371 0.044 Uiso 1 1 calc R . .
H7C H 0.2839 0.9327 0.4503 0.044 Uiso 1 1 calc R . .
C8 C 0.4053(3) 0.5993(4) 0.4054(3) 0.0316(11) Uani 1 1 d . . .
H8A H 0.4472 0.5285 0.4282 0.047 Uiso 1 1 calc R . .
H8B H 0.4466 0.6564 0.3804 0.047 Uiso 1 1 calc R . .
H8C H 0.3484 0.5676 0.3672 0.047 Uiso 1 1 calc R . .
C9 C 0.5149(3) 0.9783(4) 0.6071(3) 0.0296(10) Uani 1 1 d . . .
H9A H 0.4605 1.0073 0.6331 0.044 Uiso 1 1 calc R . .
H9B H 0.5022 1.0092 0.5541 0.044 Uiso 1 1 calc R . .
H9C H 0.5803 1.0105 0.6342 0.044 Uiso 1 1 calc R . .
C10 C 0.6433(3) 0.7503(4) 0.5467(3) 0.0292(10) Uani 1 1 d . . .
H10A H 0.6561 0.6602 0.5415 0.044 Uiso 1 1 calc R . .
H10B H 0.7044 0.7907 0.5756 0.044 Uiso 1 1 calc R . .
H10C H 0.6261 0.7885 0.4955 0.044 Uiso 1 1 calc R . .
C11 C 0.5891(3) 0.8734(4) 0.8347(3) 0.0314(10) Uani 1 1 d . . .
H11A H 0.5173 0.8972 0.8276 0.047 Uiso 1 1 calc R . .
H11B H 0.6288 0.9446 0.8211 0.047 Uiso 1 1 calc R . .
H11C H 0.6137 0.8502 0.8884 0.047 Uiso 1 1 calc R . .
C12 C 0.7532(3) 0.6293(4) 0.7574(3) 0.0321(11) Uani 1 1 d . . .
H12A H 0.7443 0.5594 0.7207 0.048 Uiso 1 1 calc R . .
H12B H 0.7835 0.5979 0.8085 0.048 Uiso 1 1 calc R . .
H12C H 0.7981 0.6928 0.7412 0.048 Uiso 1 1 calc R . .

loop_
_atom_site_aniso_label
_atom_site_aniso_U_11
_atom_site_aniso_U_22
_atom_site_aniso_U_33
_atom_site_aniso_U_23
_atom_site_aniso_U_13
_atom_site_aniso_U_12
Sb1 0.01752(13) 0.02261(16) 0.02166(16) 0.00207(12) 0.00310(11) -0.00132(11)
In1 0.01915(14) 0.02138(16) 0.02050(16) 0.00128(12) 0.00504(12) -0.00099(12)
Sb2 0.01780(13) 0.02238(16) 0.01941(15) 0.00200(11) 0.00327(11) -0.00233(11)
In2 0.01860(14) 0.02216(16) 0.01870(16) 0.00021(12) 0.00381(11) -0.00068(11)
Sb3 0.01640(13) 0.02135(15) 0.01711(15) -0.00064(11) 0.00477(11) -0.00091(11)
In3 0.01817(14) 0.02386(17) 0.01875(16) -0.00032(12) 0.00397(12) -0.00114(11)
C1 0.037(3) 0.058(3) 0.031(3) -0.011(3) 0.016(2) -0.010(2)
C2 0.025(2) 0.029(3) 0.065(4) 0.014(3) -0.001(2) 0.002(2)
C3 0.025(2) 0.032(3) 0.032(3) 0.004(2) 0.013(2) -0.0010(19)
C4 0.055(3) 0.028(3) 0.036(3) -0.004(2) 0.017(3) 0.000(2)
C5 0.027(2) 0.029(2) 0.022(2) -0.0024(19) 0.0013(18) -0.0077(19)
C6 0.025(2) 0.035(3) 0.035(3) -0.006(2) 0.009(2) 0.001(2)
C7 0.026(2) 0.031(2) 0.031(3) 0.005(2) 0.0050(19) 0.0038(19)
C8 0.033(2) 0.035(3) 0.028(3) -0.011(2) 0.009(2) -0.004(2)
C9 0.031(2) 0.022(2) 0.036(3) 0.000(2) 0.006(2) -0.0022(19)
C10 0.024(2) 0.039(3) 0.028(3) 0.004(2) 0.0142(19) 0.006(2)
C11 0.037(2) 0.033(3) 0.025(3) -0.006(2) 0.006(2) 0.001(2)
C12 0.021(2) 0.046(3) 0.029(3) -0.003(2) 0.0036(19) 0.003(2)

loop_
_geom_bond_atom_site_label_1
_geom_bond_atom_site_label_2
_geom_bond_distance
_geom_bond_site_symmetry_2
_geom_bond_publ_flag
Sb1 C2 2.143(4) . ?
Sb1 C1 2.150(5) . ?
Sb1 In1 2.8446(4) . ?
Sb1 In3 2.8523(4) . ?
In1 C4 2.175(4) . ?
In1 C3 2.185(4) . ?
In1 Sb2 2.8424(4) . ?
Sb2 C5 2.151(4) . ?
Sb2 C6 2.154(4) . ?
Sb2 In2 2.8687(4) . ?
In2 C8 2.178(4) . ?
In2 C7 2.188(4) . ?
In2 Sb3 2.8575(4) . ?
Sb3 C9 2.152(4) . ?
Sb3 C10 2.162(4) . ?
Sb3 In3 2.8440(4) . ?
In3 C11 2.176(4) . ?
In3 C12 2.178(4) . ?
C1 H1A 0.9800 . ?
C1 H1B 0.9800 . ?
C1 H1C 0.9800 . ?
C2 H2A 0.9800 . ?
C2 H2B 0.9800 . ?
C2 H2C 0.9800 . ?
C3 H3A 0.9800 . ?
C3 H3B 0.9800 . ?
C3 H3C 0.9800 . ?
C4 H4A 0.9800 . ?
C4 H4B 0.9800 . ?
C4 H4C 0.9800 . ?
C5 H5A 0.9800 . ?
C5 H5B 0.9800 . ?
C5 H5C 0.9800 . ?
C6 H6A 0.9800 . ?
C6 H6B 0.9800 . ?
C6 H6C 0.9800 . ?
C7 H7A 0.9800 . ?
C7 H7B 0.9800 . ?
C7 H7C 0.9800 . ?
C8 H8A 0.9800 . ?
C8 H8B 0.9800 . ?
C8 H8C 0.9800 . ?
C9 H9A 0.9800 . ?
C9 H9B 0.9800 . ?
C9 H9C 0.9800 . ?
C10 H10A 0.9800 . ?
C10 H10B 0.9800 . ?
C10 H10C 0.9800 . ?
C11 H11A 0.9800 . ?
C11 H11B 0.9800 . ?
C11 H11C 0.9800 . ?
C12 H12A 0.9800 . ?
C12 H12B 0.9800 . ?
C12 H12C 0.9800 . ?
